data_4087989
loop_
_publ_author_name
'Vivancos, \'Angela'
'Rend\'on, Nuria'
'Paneque, Margarita'
'Poveda, Manuel L.'
'\'Alvarez, Eleuterio'

_publ_section_title
;
 Reactivity of a Tp--Iridacyclopentene Complex
;
_journal_issue 22
_journal_name_full Organometallics
_journal_page_first 5438
_journal_paper_doi 10.1021/acs.organomet.5b00775
_journal_volume 34
_journal_year 2015
_chemical_formula_moiety 'C23 H22 B Ir N6 O5'
_chemical_formula_sum 'C23 H22 B Ir N6 O5'
_chemical_formula_weight 665.48
_space_group_IT_number 14
_space_group_name_Hall '-P 2yn'
_space_group_name_H-M_alt 'P 1 21/n 1'
_symmetry_cell_setting monoclinic
_symmetry_space_group_name_Hall '-P 2yn'
_symmetry_space_group_name_H-M 'P 1 21/n 1'
_atom_sites_solution_hydrogens geom
_atom_sites_solution_primary direct
_atom_sites_solution_secondary difmap
_audit_creation_method SHELXL-97
_cell_angle_alpha 90.00
_cell_angle_beta 101.756(2)
_cell_angle_gamma 90.00
_cell_formula_units_Z 4
_cell_length_a 10.0682(6)
_cell_length_b 12.0108(7)
_cell_length_c 21.2287(12)
_cell_measurement_reflns_used 9961
_cell_measurement_temperature 173(2)
_cell_measurement_theta_max 29.73
_cell_measurement_theta_min 2.59
_cell_volume 2513.3(3)
_computing_cell_refinement 'APEX2 Software Suite (Bruker, 2007)'
_computing_data_collection 'APEX2 Software Suite (Bruker, 2007)'
_computing_data_reduction 'APEX2 Software Suite (Bruker, 2007)'
_computing_molecular_graphics 'SHELXTL (Sheldrick, 2008)'
_computing_publication_material 'SHELXTL and publCIF (Westrip, 2010)'
_computing_structure_refinement 'SHELXL97 (Sheldrick, 2008)'
_computing_structure_solution 'SIR2002 (Burla et al., 2003)'
_diffrn_ambient_temperature 173(2)
_diffrn_detector_area_resol_mean 8.26
_diffrn_measured_fraction_theta_full 0.999
_diffrn_measured_fraction_theta_max 0.999
_diffrn_measurement_device_type
;
 Bruker-Nonius X8kappa APEX II CCD area detector
;
_diffrn_measurement_method 'phi and omega scans with narrow frames'
_diffrn_radiation_monochromator graphite
_diffrn_radiation_source 'fine-focus sealed tube'
_diffrn_radiation_type MoK\a
_diffrn_radiation_wavelength 0.71073
_diffrn_reflns_av_R_equivalents 0.0423
_diffrn_reflns_av_sigmaI/netI 0.0276
_diffrn_reflns_limit_h_max 12
_diffrn_reflns_limit_h_min -12
_diffrn_reflns_limit_k_max 14
_diffrn_reflns_limit_k_min -14
_diffrn_reflns_limit_l_max 25
_diffrn_reflns_limit_l_min -25
_diffrn_reflns_number 29377
_diffrn_reflns_theta_full 25.25
_diffrn_reflns_theta_max 25.25
_diffrn_reflns_theta_min 1.96
_diffrn_standards_decay_% 0
_exptl_absorpt_coefficient_mu 5.358
_exptl_absorpt_correction_T_max 0.6164
_exptl_absorpt_correction_T_min 0.2963
_exptl_absorpt_correction_type multi-scan
_exptl_absorpt_process_details
;
program SADABS, Bruker (2001).
;
_exptl_crystal_colour colourless
_exptl_crystal_density_diffrn 1.759
_exptl_crystal_density_method 'not measured'
_exptl_crystal_description block
_exptl_crystal_F_000 1296
_exptl_crystal_size_max 0.30
_exptl_crystal_size_mid 0.25
_exptl_crystal_size_min 0.10
_refine_diff_density_max 1.966
_refine_diff_density_min -2.878
_refine_diff_density_rms 0.139
_refine_ls_extinction_method none
_refine_ls_goodness_of_fit_ref 1.221
_refine_ls_hydrogen_treatment mixed
_refine_ls_matrix_type full
_refine_ls_number_parameters 331
_refine_ls_number_reflns 4550
_refine_ls_number_restraints 2
_refine_ls_restrained_S_all 1.221
_refine_ls_R_factor_all 0.0419
_refine_ls_R_factor_gt 0.0360
_refine_ls_shift/su_max 0.001
_refine_ls_shift/su_mean 0.000
_refine_ls_structure_factor_coef Fsqd
_refine_ls_weighting_details 'calc w=1/[\s^2^(Fo^2^)+(0.0242P)^2^+11.1996P] where P=(Fo^2^+2Fc^2^)/3'
_refine_ls_weighting_scheme calc
_refine_ls_wR_factor_gt 0.0775
_refine_ls_wR_factor_ref 0.0790
_reflns_number_gt 4046
_reflns_number_total 4550
_reflns_threshold_expression >2sigma(I)
_cod_data_source_file om5b00775_si_002.cif
_cod_data_source_block 16
_cod_depositor_comments
;
The following automatic conversions were performed:

data item '_symmetry_cell_setting' value 'Monoclinic' was changed to
'monoclinic' in accordance with the
/home/saulius/struct/COD-crude-data/automatic-downloads/DataCite-retrospective/ACS/depositions/lib/dictionaries/cif_core.dic
dictionary named 'cif_core.dic' version 2.4.2 last updated on
2011-04-26.

Automatic conversion script
Id: cif_fix_values 6909 2019-04-08 15:41:33Z antanas 
;
_cod_original_sg_symbol_H-M 'P 21/n'
_cod_database_code 4087989

loop_
_symmetry_equiv_pos_as_xyz
'x, y, z'
'-x+1/2, y+1/2, -z+1/2'
'-x, -y, -z'
'x-1/2, -y-1/2, z-1/2'

loop_
_atom_site_label
_atom_site_type_symbol
_atom_site_fract_x
_atom_site_fract_y
_atom_site_fract_z
_atom_site_U_iso_or_equiv
_atom_site_adp_type
_atom_site_occupancy
_atom_site_symmetry_multiplicity
_atom_site_calc_flag
_atom_site_refinement_flags
Ir1 Ir 0.98660(2) 0.442132(19) 0.192967(10) 0.02310(8) Uani 1 1 d .
O1 O 0.9588(4) 0.5935(3) 0.14711(19) 0.0264(9) Uani 1 1 d .
O2 O 0.8292(5) 0.6720(4) 0.2092(2) 0.0420(11) Uani 1 1 d .
O3 O 0.8670(4) 0.3748(4) 0.11185(19) 0.0302(9) Uani 1 1 d .
O4 O 0.6788(4) 0.3466(5) 0.1509(2) 0.0466(13) Uani 1 1 d .
O5 O 0.8244(4) 0.4644(4) 0.2390(2) 0.0332(10) Uani 1 1 d D
H1O5 H 0.806(7) 0.540(2) 0.230(3) 0.040 Uiso 1 1 d D
H2O5 H 0.756(5) 0.420(5) 0.213(3) 0.040 Uiso 1 1 d D
N1 N 1.1447(5) 0.4196(4) 0.1504(2) 0.0252(11) Uani 1 1 d .
N2 N 1.2618(5) 0.3786(4) 0.1850(2) 0.0266(11) Uani 1 1 d .
N3 N 1.1135(5) 0.5047(4) 0.2704(2) 0.0259(11) Uani 1 1 d .
N4 N 1.2353(5) 0.4523(4) 0.2915(2) 0.0298(11) Uani 1 1 d .
N5 N 1.0220(5) 0.2917(4) 0.2337(2) 0.0273(11) Uani 1 1 d .
N6 N 1.1548(5) 0.2628(4) 0.2589(2) 0.0309(12) Uani 1 1 d .
C1 C 1.1622(6) 0.4407(6) 0.0909(3) 0.0341(14) Uani 1 1 d .
H1 H 1.0950 0.4696 0.0568 0.041 Uiso 1 1 calc R
C2 C 1.2943(7) 0.4137(6) 0.0870(3) 0.0401(16) Uani 1 1 d .
H2 H 1.3349 0.4202 0.0505 0.048 Uiso 1 1 calc R
C3 C 1.3533(6) 0.3757(5) 0.1467(3) 0.0357(15) Uani 1 1 d .
H3 H 1.4446 0.3511 0.1593 0.043 Uiso 1 1 calc R
C4 C 1.1072(7) 0.5887(5) 0.3100(3) 0.0329(14) Uani 1 1 d .
H4 H 1.0333 0.6391 0.3065 0.039 Uiso 1 1 calc R
C5 C 1.2246(7) 0.5924(6) 0.3574(3) 0.0407(17) Uani 1 1 d .
H5 H 1.2464 0.6442 0.3918 0.049 Uiso 1 1 calc R
C6 C 1.3018(7) 0.5058(6) 0.3441(3) 0.0380(16) Uani 1 1 d .
H6 H 1.3888 0.4864 0.3682 0.046 Uiso 1 1 calc R
C7 C 0.9449(7) 0.2100(6) 0.2454(3) 0.0390(16) Uani 1 1 d .
H7 H 0.8487 0.2090 0.2332 0.047 Uiso 1 1 calc R
C8 C 1.0228(7) 0.1249(6) 0.2782(4) 0.0489(19) Uani 1 1 d .
H8 H 0.9918 0.0564 0.2923 0.059 Uiso 1 1 calc R
C9 C 1.1542(7) 0.1611(5) 0.2858(3) 0.0393(16) Uani 1 1 d .
H9 H 1.2323 0.1210 0.3066 0.047 Uiso 1 1 calc R
C10 C 0.8871(6) 0.6730(5) 0.1630(3) 0.0313(14) Uani 1 1 d .
C11 C 0.8746(6) 0.7758(5) 0.1209(3) 0.0313(14) Uani 1 1 d .
C12 C 0.9207(6) 0.7748(6) 0.0639(3) 0.0374(15) Uani 1 1 d .
H12 H 0.9616 0.7098 0.0508 0.045 Uiso 1 1 calc R
C13 C 0.9066(7) 0.8692(7) 0.0260(3) 0.0490(19) Uani 1 1 d .
H13 H 0.9377 0.8690 -0.0134 0.059 Uiso 1 1 calc R
C14 C 0.8479(8) 0.9636(7) 0.0448(4) 0.054(2) Uani 1 1 d .
H14 H 0.8386 1.0282 0.0185 0.065 Uiso 1 1 calc R
C15 C 0.8030(8) 0.9644(6) 0.1014(4) 0.052(2) Uani 1 1 d .
H15 H 0.7627 1.0298 0.1143 0.063 Uiso 1 1 calc R
C16 C 0.8159(7) 0.8711(6) 0.1398(3) 0.0398(16) Uani 1 1 d .
H16 H 0.7846 0.8721 0.1791 0.048 Uiso 1 1 calc R
C17 C 0.7464(6) 0.3379(6) 0.1079(3) 0.0334(14) Uani 1 1 d .
C18 C 0.6879(6) 0.2794(6) 0.0464(3) 0.0343(14) Uani 1 1 d .
C19 C 0.7566(8) 0.2766(6) -0.0038(3) 0.0442(17) Uani 1 1 d .
H19 H 0.8421 0.3125 0.0007 0.053 Uiso 1 1 calc R
C20 C 0.7017(9) 0.2221(7) -0.0605(4) 0.056(2) Uani 1 1 d .
H20 H 0.7494 0.2200 -0.0948 0.067 Uiso 1 1 calc R
C21 C 0.5786(9) 0.1716(8) -0.0669(5) 0.070(3) Uani 1 1 d .
H21 H 0.5401 0.1355 -0.1062 0.084 Uiso 1 1 calc R
C22 C 0.5091(9) 0.1719(9) -0.0175(5) 0.079(3) Uani 1 1 d .
H22 H 0.4242 0.1350 -0.0222 0.095 Uiso 1 1 calc R
C23 C 0.5638(7) 0.2262(8) 0.0392(4) 0.058(2) Uani 1 1 d .
H23 H 0.5159 0.2270 0.0734 0.070 Uiso 1 1 calc R
B1 B 1.2681(7) 0.3475(6) 0.2561(3) 0.0305(15) Uani 1 1 d .
H1A H 1.3591 0.3168 0.2764 0.037 Uiso 1 1 calc R

loop_
_atom_site_aniso_label
_atom_site_aniso_U_11
_atom_site_aniso_U_22
_atom_site_aniso_U_33
_atom_site_aniso_U_23
_atom_site_aniso_U_13
_atom_site_aniso_U_12
Ir1 0.01710(12) 0.02967(13) 0.02318(13) -0.00017(10) 0.00565(8) 0.00066(10)
O1 0.022(2) 0.031(2) 0.028(2) 0.0049(17) 0.0091(16) 0.0065(17)
O2 0.045(3) 0.048(3) 0.039(3) 0.007(2) 0.024(2) 0.012(2)
O3 0.019(2) 0.041(3) 0.030(2) -0.0054(19) 0.0043(17) -0.0060(18)
O4 0.023(2) 0.077(4) 0.042(3) -0.010(3) 0.011(2) -0.008(2)
O5 0.027(2) 0.044(3) 0.031(2) 0.000(2) 0.0109(18) 0.002(2)
N1 0.019(2) 0.032(3) 0.025(2) -0.005(2) 0.0052(19) 0.001(2)
N2 0.017(2) 0.027(3) 0.036(3) -0.004(2) 0.005(2) 0.000(2)
N3 0.026(3) 0.027(3) 0.023(2) 0.000(2) 0.004(2) 0.004(2)
N4 0.024(3) 0.034(3) 0.028(3) 0.001(2) -0.002(2) 0.003(2)
N5 0.022(3) 0.023(2) 0.037(3) 0.002(2) 0.007(2) 0.001(2)
N6 0.026(3) 0.031(3) 0.035(3) 0.003(2) 0.005(2) 0.006(2)
C1 0.032(3) 0.041(4) 0.031(3) -0.003(3) 0.010(3) 0.004(3)
C2 0.035(4) 0.047(4) 0.045(4) -0.003(3) 0.023(3) 0.000(3)
C3 0.020(3) 0.034(4) 0.056(4) -0.008(3) 0.017(3) -0.003(3)
C4 0.039(4) 0.031(3) 0.028(3) 0.004(3) 0.005(3) 0.006(3)
C5 0.051(4) 0.038(4) 0.028(3) -0.006(3) -0.005(3) 0.002(3)
C6 0.037(4) 0.043(4) 0.028(3) 0.003(3) -0.008(3) -0.001(3)
C7 0.034(4) 0.040(4) 0.047(4) 0.005(3) 0.016(3) 0.001(3)
C8 0.044(4) 0.036(4) 0.072(5) 0.014(4) 0.025(4) 0.000(3)
C9 0.041(4) 0.031(4) 0.048(4) 0.006(3) 0.012(3) 0.010(3)
C10 0.025(3) 0.038(3) 0.033(3) -0.003(3) 0.009(3) 0.007(3)
C11 0.025(3) 0.037(3) 0.029(3) 0.003(3) -0.001(3) 0.003(3)
C12 0.030(4) 0.045(4) 0.036(4) 0.000(3) 0.003(3) -0.002(3)
C13 0.041(4) 0.066(5) 0.035(4) 0.016(4) -0.004(3) -0.010(4)
C14 0.040(4) 0.050(5) 0.062(5) 0.024(4) -0.015(4) -0.006(4)
C15 0.040(4) 0.037(4) 0.072(6) 0.000(4) -0.006(4) 0.006(3)
C16 0.034(4) 0.042(4) 0.042(4) -0.004(3) 0.004(3) 0.004(3)
C17 0.022(3) 0.040(4) 0.038(4) -0.002(3) 0.006(3) 0.001(3)
C18 0.023(3) 0.040(4) 0.037(4) -0.003(3) -0.001(3) 0.002(3)
C19 0.045(4) 0.048(4) 0.038(4) -0.002(3) 0.004(3) -0.004(3)
C20 0.058(5) 0.070(6) 0.035(4) -0.010(4) 0.001(4) 0.001(4)
C21 0.057(6) 0.077(6) 0.064(6) -0.022(5) -0.019(5) 0.001(5)
C22 0.038(5) 0.109(8) 0.087(7) -0.049(6) 0.005(5) -0.013(5)
C23 0.028(4) 0.082(6) 0.065(5) -0.028(5) 0.010(4) -0.009(4)
B1 0.021(3) 0.031(4) 0.036(4) 0.000(3) -0.003(3) 0.005(3)

loop_
_atom_type_symbol
_atom_type_description
_atom_type_scat_dispersion_real
_atom_type_scat_dispersion_imag
_atom_type_scat_source
C C 0.0033 0.0016 'International Tables Vol C Tables 4.2.6.8 and 6.1.1.4'
H H 0.0000 0.0000 'International Tables Vol C Tables 4.2.6.8 and 6.1.1.4'
B B 0.0013 0.0007 'International Tables Vol C Tables 4.2.6.8 and 6.1.1.4'
N N 0.0061 0.0033 'International Tables Vol C Tables 4.2.6.8 and 6.1.1.4'
O O 0.0106 0.0060 'International Tables Vol C Tables 4.2.6.8 and 6.1.1.4'
Ir Ir -1.4442 7.9887 'International Tables Vol C Tables 4.2.6.8 and 6.1.1.4'

loop_
_geom_angle_atom_site_label_1
_geom_angle_atom_site_label_2
_geom_angle_atom_site_label_3
_geom_angle
N1 Ir1 N5 89.1(2)
N1 Ir1 N3 89.33(19)
N5 Ir1 N3 87.5(2)
N1 Ir1 O1 87.13(17)
N5 Ir1 O1 176.15(17)
N3 Ir1 O1 93.38(18)
N1 Ir1 O3 87.30(17)
N5 Ir1 O3 91.70(19)
N3 Ir1 O3 176.55(18)
O1 Ir1 O3 87.19(17)
N1 Ir1 O5 178.82(18)
N5 Ir1 O5 90.03(19)
N3 Ir1 O5 89.80(18)
O1 Ir1 O5 93.72(16)
O3 Ir1 O5 93.56(16)
C10 O1 Ir1 124.3(4)
C17 O3 Ir1 125.3(4)
Ir1 O5 H1O5 99(4)
Ir1 O5 H2O5 101(4)
H1O5 O5 H2O5 109(6)
C1 N1 N2 108.4(5)
C1 N1 Ir1 132.2(4)
N2 N1 Ir1 119.5(4)
C3 N2 N1 108.1(5)
C3 N2 B1 133.4(5)
N1 N2 B1 118.5(5)
C4 N3 N4 107.4(5)
C4 N3 Ir1 134.4(4)
N4 N3 Ir1 118.2(4)
C6 N4 N3 108.2(5)
C6 N4 B1 132.7(5)
N3 N4 B1 118.9(5)
C7 N5 N6 107.7(5)
C7 N5 Ir1 134.4(4)
N6 N5 Ir1 117.9(4)
C9 N6 N5 107.7(5)
C9 N6 B1 133.0(5)
N5 N6 B1 119.1(5)
N1 C1 C2 108.9(6)
N1 C1 H1 125.5
C2 C1 H1 125.5
C3 C2 C1 105.3(6)
C3 C2 H2 127.3
C1 C2 H2 127.3
N2 C3 C2 109.2(6)
N2 C3 H3 125.4
C2 C3 H3 125.4
N3 C4 C5 109.9(6)
N3 C4 H4 125.0
C5 C4 H4 125.0
C6 C5 C4 105.3(6)
C6 C5 H5 127.4
C4 C5 H5 127.4
N4 C6 C5 109.2(6)
N4 C6 H6 125.4
C5 C6 H6 125.4
N5 C7 C8 110.6(6)
N5 C7 H7 124.7
C8 C7 H7 124.7
C9 C8 C7 105.0(6)
C9 C8 H8 127.5
C7 C8 H8 127.5
N6 C9 C8 108.9(6)
N6 C9 H9 125.5
C8 C9 H9 125.5
O2 C10 O1 125.5(6)
O2 C10 C11 118.6(6)
O1 C10 C11 115.9(5)
C12 C11 C16 120.0(6)
C12 C11 C10 120.5(6)
C16 C11 C10 119.6(6)
C11 C12 C13 119.4(7)
C11 C12 H12 120.3
C13 C12 H12 120.3
C14 C13 C12 120.4(7)
C14 C13 H13 119.8
C12 C13 H13 119.8
C15 C14 C13 120.1(7)
C15 C14 H14 120.0
C13 C14 H14 120.0
C14 C15 C16 120.4(7)
C14 C15 H15 119.8
C16 C15 H15 119.8
C15 C16 C11 119.7(7)
C15 C16 H16 120.1
C11 C16 H16 120.1
O4 C17 O3 125.1(6)
O4 C17 C18 120.1(6)
O3 C17 C18 114.9(5)
C23 C18 C19 119.0(6)
C23 C18 C17 120.1(6)
C19 C18 C17 121.0(6)
C20 C19 C18 120.6(7)
C20 C19 H19 119.7
C18 C19 H19 119.7
C21 C20 C19 119.5(8)
C21 C20 H20 120.2
C19 C20 H20 120.2
C20 C21 C22 121.1(8)
C20 C21 H21 119.4
C22 C21 H21 119.4
C21 C22 C23 119.5(8)
C21 C22 H22 120.3
C23 C22 H22 120.3
C22 C23 C18 120.4(8)
C22 C23 H23 119.8
C18 C23 H23 119.8
N4 B1 N6 106.7(5)
N4 B1 N2 108.1(5)
N6 B1 N2 108.3(5)
N4 B1 H1A 111.2
N6 B1 H1A 111.2
N2 B1 H1A 111.2

loop_
_geom_bond_atom_site_label_1
_geom_bond_atom_site_label_2
_geom_bond_distance
Ir1 N1 2.002(5)
Ir1 N5 2.003(5)
Ir1 N3 2.011(5)
Ir1 O1 2.055(4)
Ir1 O3 2.055(4)
Ir1 O5 2.084(4)
O1 C10 1.283(7)
O2 C10 1.240(7)
O3 C17 1.279(7)
O4 C17 1.249(7)
O5 H1O5 0.94(2)
O5 H2O5 0.95(2)
N1 C1 1.335(8)
N1 N2 1.348(6)
N2 C3 1.348(8)
N2 B1 1.545(9)
N3 C4 1.322(8)
N3 N4 1.371(7)
N4 C6 1.343(8)
N4 B1 1.536(9)
N5 C7 1.307(8)
N5 N6 1.379(7)
N6 C9 1.349(8)
N6 B1 1.539(9)
C1 C2 1.388(9)
C1 H1 0.9500
C2 C3 1.363(10)
C2 H2 0.9500
C3 H3 0.9500
C4 C5 1.389(9)
C4 H4 0.9500
C5 C6 1.361(10)
C5 H5 0.9500
C6 H6 0.9500
C7 C8 1.386(10)
C7 H7 0.9500
C8 C9 1.371(10)
C8 H8 0.9500
C9 H9 0.9500
C10 C11 1.513(9)
C11 C12 1.383(9)
C11 C16 1.384(9)
C12 C13 1.381(10)
C12 H12 0.9500
C13 C14 1.374(12)
C13 H13 0.9500
C14 C15 1.367(12)
C14 H14 0.9500
C15 C16 1.377(10)
C15 H15 0.9500
C16 H16 0.9500
C17 C18 1.494(9)
C18 C23 1.385(10)
C18 C19 1.384(10)
C19 C20 1.383(10)
C19 H19 0.9500
C20 C21 1.361(12)
C20 H20 0.9500
C21 C22 1.376(13)
C21 H21 0.9500
C22 C23 1.379(11)
C22 H22 0.9500
C23 H23 0.9500
B1 H1A 1.0000

loop_
_geom_hbond_atom_site_label_D
_geom_hbond_atom_site_label_H
_geom_hbond_atom_site_label_A
_geom_hbond_distance_DH
_geom_hbond_distance_HA
_geom_hbond_distance_DA
_geom_hbond_angle_DHA
O5 H1O5 O2 0.94(2) 1.67(3) 2.575(7) 160(7)
O5 H2O5 O4 0.95(2) 1.64(3) 2.556(6) 159(6)

loop_
_geom_torsion_atom_site_label_1
_geom_torsion_atom_site_label_2
_geom_torsion_atom_site_label_3
_geom_torsion_atom_site_label_4
_geom_torsion
N1 Ir1 O1 C10 -163.1(5)
N3 Ir1 O1 C10 -73.9(5)
O3 Ir1 O1 C10 109.5(5)
O5 Ir1 O1 C10 16.1(5)
N1 Ir1 O3 C17 163.5(5)
N5 Ir1 O3 C17 74.5(5)
O1 Ir1 O3 C17 -109.2(5)
O5 Ir1 O3 C17 -15.7(5)
N5 Ir1 N1 C1 137.3(6)
N3 Ir1 N1 C1 -135.2(6)
O1 Ir1 N1 C1 -41.8(6)
O3 Ir1 N1 C1 45.5(6)
N5 Ir1 N1 N2 -45.0(4)
N3 Ir1 N1 N2 42.5(4)
O1 Ir1 N1 N2 135.9(4)
O3 Ir1 N1 N2 -136.7(4)
C1 N1 N2 C3 0.8(7)
Ir1 N1 N2 C3 -177.4(4)
C1 N1 N2 B1 179.8(5)
Ir1 N1 N2 B1 1.6(7)
N1 Ir1 N3 C4 139.5(6)
N5 Ir1 N3 C4 -131.3(6)
O1 Ir1 N3 C4 52.4(6)
O5 Ir1 N3 C4 -41.3(6)
N1 Ir1 N3 N4 -42.5(4)
N5 Ir1 N3 N4 46.7(4)
O1 Ir1 N3 N4 -129.5(4)
O5 Ir1 N3 N4 136.7(4)
C4 N3 N4 C6 0.0(7)
Ir1 N3 N4 C6 -178.5(4)
C4 N3 N4 B1 177.4(5)
Ir1 N3 N4 B1 -1.2(7)
N1 Ir1 N5 C7 -140.6(6)
N3 Ir1 N5 C7 130.0(6)
O3 Ir1 N5 C7 -53.3(6)
O5 Ir1 N5 C7 40.2(6)
N1 Ir1 N5 N6 42.7(4)
N3 Ir1 N5 N6 -46.6(4)
O3 Ir1 N5 N6 130.0(4)
O5 Ir1 N5 N6 -136.4(4)
C7 N5 N6 C9 0.2(7)
Ir1 N5 N6 C9 177.7(4)
C7 N5 N6 B1 -176.0(6)
Ir1 N5 N6 B1 1.5(7)
N2 N1 C1 C2 -0.5(7)
Ir1 N1 C1 C2 177.4(4)
N1 C1 C2 C3 0.1(8)
N1 N2 C3 C2 -0.8(7)
B1 N2 C3 C2 -179.6(6)
C1 C2 C3 N2 0.4(8)
N4 N3 C4 C5 0.0(7)
Ir1 N3 C4 C5 178.2(5)
N3 C4 C5 C6 0.0(8)
N3 N4 C6 C5 0.0(8)
B1 N4 C6 C5 -176.9(7)
C4 C5 C6 N4 0.0(8)
N6 N5 C7 C8 -0.2(8)
Ir1 N5 C7 C8 -177.1(5)
N5 C7 C8 C9 0.1(9)
N5 N6 C9 C8 -0.1(8)
B1 N6 C9 C8 175.3(7)
C7 C8 C9 N6 0.0(8)
Ir1 O1 C10 O2 3.0(9)
Ir1 O1 C10 C11 -177.2(4)
O2 C10 C11 C12 -170.7(6)
O1 C10 C11 C12 9.5(9)
O2 C10 C11 C16 9.0(9)
O1 C10 C11 C16 -170.7(6)
C16 C11 C12 C13 -0.5(10)
C10 C11 C12 C13 179.3(6)
C11 C12 C13 C14 0.3(10)
C12 C13 C14 C15 0.0(11)
C13 C14 C15 C16 -0.1(11)
C14 C15 C16 C11 -0.1(11)
C12 C11 C16 C15 0.4(10)
C10 C11 C16 C15 -179.4(6)
Ir1 O3 C17 O4 7.0(10)
Ir1 O3 C17 C18 -172.2(4)
O4 C17 C18 C23 -5.7(10)
O3 C17 C18 C23 173.5(7)
O4 C17 C18 C19 174.8(7)
O3 C17 C18 C19 -6.0(10)
C23 C18 C19 C20 0.4(11)
C17 C18 C19 C20 179.9(7)
C18 C19 C20 C21 0.5(12)
C19 C20 C21 C22 -1.3(15)
C20 C21 C22 C23 1.3(16)
C21 C22 C23 C18 -0.4(16)
C19 C18 C23 C22 -0.4(13)
C17 C18 C23 C22 -179.9(8)
C6 N4 B1 N6 118.7(7)
N3 N4 B1 N6 -58.0(7)
C6 N4 B1 N2 -125.1(7)
N3 N4 B1 N2 58.3(7)
C9 N6 B1 N4 -117.1(7)
N5 N6 B1 N4 57.9(7)
C9 N6 B1 N2 126.7(7)
N5 N6 B1 N2 -58.3(7)
C3 N2 B1 N4 119.9(7)
N1 N2 B1 N4 -58.8(7)
C3 N2 B1 N6 -124.8(7)
N1 N2 B1 N6 56.5(7)
